data_1568388
loop_
_publ_author_name
'Pavan Kumar, V.'
'Supka, A.R.'
'Lemoine, P.'
'Lebedev, O.I.'
'Raveau, B.'
'Suekuni, K.'
'Nassif, V.'
'Al Rahal Al Orabi, R.'
'Fornari, M.'
'Guilmeau, E.'

_publ_section_title
;
 'High power factors of thermoelectric colusites Cu26T2Ge6S32 (T = Cr, Mo,
 W): toward functionalization of the conductive "Cu-S" network'
;
_journal_issue 6
_journal_name_full 'Advanced Energy Materials'
_journal_page_first 1803249
_journal_page_last 1803249
_journal_paper_doi 10.1002/aenm.201803249
_journal_volume 9
_journal_year 2019
_chemical_formula_structural Cu26Cr2Ge6S32
_chemical_formula_sum 'Cr2 Cu26 Ge6 S32'
_chemical_formula_weight 3217.96
_space_group_IT_number 218
_space_group_name_Hall 'P -4n 2 3'
_space_group_name_H-M_alt 'P -4 3 n'
_symmetry_cell_setting cubic
_symmetry_space_group_name_Hall 'P -4n 2 3'
_symmetry_space_group_name_H-M 'P -4 3 n'
_cell_angle_alpha 90.0000
_cell_angle_beta 90.0000
_cell_angle_gamma 90.0000
_cell_formula_units_Z 1
_cell_length_a 10.55237(6)
_cell_length_b 10.55237(6)
_cell_length_c 10.55237(6)
_cell_measurement_temperature 293(2)
_cell_volume 1175.033(12)
_computing_structure_refinement FULLPROF
_diffrn_ambient_temperature 293(2)
_diffrn_detector 'see experimental section'
_diffrn_detector_area_resol_mean 'see experimental section'
_diffrn_detector_type 'see experimental section'
_diffrn_measurement_device_type 'see experimental section'
_diffrn_measurement_method 'see experimental section'
_diffrn_radiation_monochromator 'see experimental section'
_diffrn_radiation_type 'Constant Wavelength Neutron Diffraction'
_diffrn_radiation_wavelength 1.59414
_diffrn_source 'nuclear reactor'
_pd_meas_2theta_range_inc 0.050018
_pd_meas_2theta_range_max 159.95000
_pd_meas_2theta_range_min 0.05000
_pd_meas_number_of_points 3199
_pd_meas_scan_method 'see experimental section'
_pd_proc_2theta_range_inc 0.050018
_pd_proc_2theta_range_max 159.9425
_pd_proc_2theta_range_min 0.0425
_pd_proc_ls_prof_R_factor 2.9105
_pd_proc_ls_prof_wR_expected 2.5087
_pd_proc_ls_prof_wR_factor 3.9377
_pd_proc_wavelength 1.594136
_refine_ls_number_parameters 34
_refine_ls_number_reflns 241
_refine_ls_number_restraints 0
_refine_ls_R_I_factor 2.5215
_cod_data_source_file Cu26Cr2Ge6S32.cif
_cod_data_source_block Cu26Cr2Ge6S32
_cod_depositor_comments
;
The following automatic conversions were performed:

data item '_symmetry_cell_setting' value 'Cubic' was changed to
'cubic' in accordance with the built-in table derived from the CIF
Core dictionary named 'cif_core.dic' version 2.4.5 last updated on
2014-11-21.

Automatic conversion script
Id: cif_fix_values 8738 2021-04-28 16:35:53Z antanas 
;
_cod_original_cell_volume 1175.032(11)
_cod_database_code 1568388
_pd_proc_ls_prof_cr_factor 9.4482
_pd_proc_ls_prof_cwr_factor 8.0197
_pd_proc_ls_prof_cwr_expected 5.1093
_pd_proc_ls_prof_chi2 2.4637
_pd_proc_ls_prof_echi2 2.4940

loop_
_symmetry_equiv_pos_as_xyz
x,y,z
x,-y,-z
-x,y,-z
-x,-y,z
y,z,x
-y,-z,x
y,-z,-x
-y,z,-x
z,x,y
-z,x,-y
-z,-x,y
z,-x,-y
y+1/2,x+1/2,z+1/2
-y+1/2,x+1/2,-z+1/2
y+1/2,-x+1/2,-z+1/2
-y+1/2,-x+1/2,z+1/2
z+1/2,y+1/2,x+1/2
-z+1/2,-y+1/2,x+1/2
-z+1/2,y+1/2,-x+1/2
z+1/2,-y+1/2,-x+1/2
x+1/2,z+1/2,y+1/2
x+1/2,-z+1/2,-y+1/2
-x+1/2,-z+1/2,y+1/2
-x+1/2,z+1/2,-y+1/2

loop_
_atom_site_label
_atom_site_fract_x
_atom_site_fract_y
_atom_site_fract_z
_atom_site_U_iso_or_equiv
_atom_site_occupancy
_atom_site_adp_type
_atom_site_type_symbol
Cr1 0.00000 0.00000 0.00000 0.0089(16) 1.00000 Uiso Cr
Ge1 0.25000 0.50000 0.00000 0.0092(7) 1.00004 Uiso Ge
Cu1 0.25000 0.00000 0.50000 0.0185(9) 1.00004 Uiso Cu
Cu2 0.2508(5) 0.2508(5) 0.2508(5) 0.0188(7) 1.00003 Uiso Cu
Cu3 0.2567(2) 0.00000 0.00000 0.0162(4) 1.00004 Uiso Cu
S1 0.1214(4) 0.1214(4) 0.1214(4) 0.015(4) 1.00003 Uiso S
S2 0.3696(5) 0.3745(5) 0.1208(4) 0.0112(12) 1.00004 Uiso S
